data_4086574
loop_
_publ_author_name
'Tondreau, Aaron M.'
'Boncella, James M.'

_publ_section_title
;
 1,2-Addition of Formic or Oxalic Acid to--N{CH2CH2(PiPr2)}2-Supported
 Mn(I) Dicarbonyl Complexes and the Manganese-Mediated Decomposition of
 Formic Acid
;
_journal_issue 12
_journal_name_full Organometallics
_journal_page_first 2049
_journal_paper_doi 10.1021/acs.organomet.6b00274
_journal_volume 35
_journal_year 2016
_chemical_formula_sum 'C42 H82 Mn2 N2 O9 P4'
_chemical_formula_weight 992.89
_chemical_name_systematic
; 
 ? 
;
_space_group_IT_number 14
_symmetry_cell_setting monoclinic
_symmetry_space_group_name_Hall '-P 2ybc'
_symmetry_space_group_name_H-M 'P 1 21/c 1'
_atom_sites_solution_hydrogens geom
_atom_sites_solution_primary direct
_atom_sites_solution_secondary difmap
_audit_creation_method SHELXL-97
_cell_angle_alpha 90.00
_cell_angle_beta 92.575(2)
_cell_angle_gamma 90.00
_cell_formula_units_Z 4
_cell_length_a 15.9603(16)
_cell_length_b 14.1486(14)
_cell_length_c 22.102(2)
_cell_measurement_reflns_used 9931
_cell_measurement_temperature 109(2)
_cell_measurement_theta_max 28.75
_cell_measurement_theta_min 2.34
_cell_volume 4985.9(8)
_computing_cell_refinement 'Bruker SAINT'
_computing_data_collection 'Bruker APEX2'
_computing_data_reduction 'Bruker SAINT'
_computing_molecular_graphics 'Bruker SHELXTL'
_computing_publication_material 'Bruker SHELXTL'
_computing_structure_refinement 'SHELXL-2014 (Sheldrick 2014)'
_computing_structure_solution 'SHELXS-97 (Sheldrick 2008)'
_diffrn_ambient_temperature 109(2)
_diffrn_measured_fraction_theta_full 0.998
_diffrn_measured_fraction_theta_max 0.998
_diffrn_measurement_device_type 'Bruker APEX-II CCD'
_diffrn_measurement_method '\f and \w scans'
_diffrn_radiation_monochromator graphite
_diffrn_radiation_source 'fine-focus sealed tube'
_diffrn_radiation_type MoK\a
_diffrn_radiation_wavelength 0.71073
_diffrn_reflns_av_R_equivalents 0.0567
_diffrn_reflns_av_sigmaI/netI 0.0382
_diffrn_reflns_limit_h_max 21
_diffrn_reflns_limit_h_min -21
_diffrn_reflns_limit_k_max 19
_diffrn_reflns_limit_k_min -19
_diffrn_reflns_limit_l_max 29
_diffrn_reflns_limit_l_min -29
_diffrn_reflns_number 84823
_diffrn_reflns_theta_full 28.78
_diffrn_reflns_theta_max 28.78
_diffrn_reflns_theta_min 2.16
_exptl_absorpt_coefficient_mu 0.688
_exptl_absorpt_correction_T_max 0.7458
_exptl_absorpt_correction_T_min 0.6956
_exptl_absorpt_correction_type empirical
_exptl_absorpt_process_details 'SADABS-2014/3 - Bruker AXS area detector scaling and absorption correction'
_exptl_crystal_colour yellow
_exptl_crystal_density_diffrn 1.323
_exptl_crystal_density_method 'not measured'
_exptl_crystal_description block
_exptl_crystal_F_000 2120
_exptl_crystal_size_max 0.33
_exptl_crystal_size_mid 0.28
_exptl_crystal_size_min 0.22
_refine_diff_density_max 1.054
_refine_diff_density_min -0.513
_refine_diff_density_rms 0.158
_refine_ls_extinction_coef 0.0049(3)
_refine_ls_extinction_expression Fc^*^=kFc[1+0.001xFc^2^\l^3^/sin(2\q)]^-1/4^
_refine_ls_extinction_method SHELXL
_refine_ls_goodness_of_fit_ref 1.133
_refine_ls_hydrogen_treatment constr
_refine_ls_matrix_type full
_refine_ls_number_parameters 549
_refine_ls_number_reflns 12940
_refine_ls_number_restraints 0
_refine_ls_restrained_S_all 1.133
_refine_ls_R_factor_all 0.0621
_refine_ls_R_factor_gt 0.0443
_refine_ls_shift/su_max 0.002
_refine_ls_shift/su_mean 0.000
_refine_ls_structure_factor_coef Fsqd
_refine_ls_weighting_details 'calc w=1/[\s^2^(Fo^2^)+(0.0543P)^2^+1.5861P] where P=(Fo^2^+2Fc^2^)/3'
_refine_ls_weighting_scheme calc
_refine_ls_wR_factor_gt 0.0975
_refine_ls_wR_factor_ref 0.1062
_reflns_number_gt 10519
_reflns_number_total 12940
_reflns_threshold_expression >2sigma(I)
_cod_data_source_file om6b00274_si_002.cif
_cod_data_source_block iprpnhpmnoxalate
_cod_depositor_comments
;
The following automatic conversions were performed:

'_symmetry_cell_setting' value 'Monoclinic' changed to 'monoclinic'
according to the built-in table from CIF Core dictionary named
'cif_core.dic' version 2.4.1 from 2010-06-29.

'_exptl_absorpt_correction_type' value 'Empirical' changed to
'empirical' according to the built-in table from CIF Core dictionary
named 'cif_core.dic' version 2.4.1 from 2010-06-29.

Automatic conversion script
Id: cif_fix_values 4624 2016-04-14 12:54:50Z antanas 
;
_cod_original_cell_volume 4985.9(9)
_cod_original_sg_symbol_H-M P2(1)/c
_cod_database_code 4086574

loop_
_symmetry_equiv_pos_as_xyz
'x, y, z'
'-x, y+1/2, -z+1/2'
'-x, -y, -z'
'x, -y-1/2, z-1/2'

loop_
_atom_site_label
_atom_site_type_symbol
_atom_site_fract_x
_atom_site_fract_y
_atom_site_fract_z
_atom_site_U_iso_or_equiv
_atom_site_adp_type
_atom_site_occupancy
_atom_site_symmetry_multiplicity
_atom_site_calc_flag
_atom_site_refinement_flags
_atom_site_disorder_assembly
_atom_site_disorder_group
Mn1 Mn 0.150489(18) 0.54140(2) 0.162085(12) 0.00930(7) Uani 1 1 d . . .
Mn2 Mn 0.308593(17) 0.118567(19) 0.063676(13) 0.00879(7) Uani 1 1 d . . .
P3 P 0.39325(3) 0.15915(3) 0.14568(2) 0.01096(10) Uani 1 1 d . . .
P4 P 0.24413(3) 0.10427(3) -0.03020(2) 0.01118(11) Uani 1 1 d . . .
P2 P 0.03117(3) 0.44963(3) 0.15462(2) 0.01085(10) Uani 1 1 d . . .
P1 P 0.25954(3) 0.64031(3) 0.14190(2) 0.01252(11) Uani 1 1 d . . .
N1 N 0.09803(10) 0.59969(11) 0.08002(7) 0.0124(3) Uani 1 1 d . . .
H1 H 0.1159 0.5610 0.0491 0.015 Uiso 1 1 calc R . .
N2 N 0.40613(10) 0.17712(11) 0.01400(7) 0.0116(3) Uani 1 1 d . . .
H2 H 0.3916 0.2402 0.0083 0.014 Uiso 1 1 calc R . .
C2 C 0.19625(13) 0.49116(14) 0.22972(9) 0.0145(4) Uani 1 1 d . . .
C1 C 0.10269(13) 0.62484(14) 0.20801(9) 0.0169(4) Uani 1 1 d . . .
C5 C 0.00535(12) 0.59621(14) 0.07602(9) 0.0153(4) Uani 1 1 d . . .
H5A H -0.0156 0.6190 0.0358 0.018 Uiso 1 1 calc R . .
H5B H -0.0176 0.6378 0.1073 0.018 Uiso 1 1 calc R . .
C4 C 0.12822(13) 0.69558(15) 0.06615(10) 0.0187(4) Uani 1 1 d . . .
H4A H 0.1058 0.7415 0.0951 0.022 Uiso 1 1 calc R . .
H4B H 0.1081 0.7140 0.0248 0.022 Uiso 1 1 calc R . .
C3 C 0.22366(13) 0.69726(16) 0.07057(10) 0.0216(5) Uani 1 1 d . . .
H3A H 0.2440 0.7633 0.0697 0.026 Uiso 1 1 calc R . .
H3B H 0.2463 0.6631 0.0358 0.026 Uiso 1 1 calc R . .
C6 C -0.02344(13) 0.49540(14) 0.08553(9) 0.0155(4) Uani 1 1 d . . .
H6A H -0.0100 0.4560 0.0503 0.019 Uiso 1 1 calc R . .
H6B H -0.0849 0.4938 0.0900 0.019 Uiso 1 1 calc R . .
C10 C 0.35936(12) 0.58712(15) 0.11858(9) 0.0160(4) Uani 1 1 d . . .
H10 H 0.3445 0.5494 0.0814 0.019 Uiso 1 1 calc R . .
C7 C 0.29042(15) 0.73938(15) 0.19292(11) 0.0232(5) Uani 1 1 d . . .
H7 H 0.3430 0.7675 0.1778 0.028 Uiso 1 1 calc R . .
C9 C 0.22445(16) 0.81755(17) 0.19316(14) 0.0364(6) Uani 1 1 d . . .
H9A H 0.2172 0.8447 0.1525 0.055 Uiso 1 1 calc R . .
H9B H 0.2428 0.8670 0.2219 0.055 Uiso 1 1 calc R . .
H9C H 0.1710 0.7911 0.2053 0.055 Uiso 1 1 calc R . .
C11 C 0.42441(14) 0.65943(17) 0.09953(11) 0.0250(5) Uani 1 1 d . . .
H11A H 0.3975 0.7057 0.0720 0.037 Uiso 1 1 calc R . .
H11B H 0.4693 0.6270 0.0789 0.037 Uiso 1 1 calc R . .
H11C H 0.4481 0.6920 0.1355 0.037 Uiso 1 1 calc R . .
C12 C 0.39650(14) 0.51697(16) 0.16435(11) 0.0229(5) Uani 1 1 d . . .
H12A H 0.4199 0.5511 0.1998 0.034 Uiso 1 1 calc R . .
H12B H 0.4410 0.4807 0.1459 0.034 Uiso 1 1 calc R . .
H12C H 0.3525 0.4738 0.1769 0.034 Uiso 1 1 calc R . .
C8 C 0.3103(2) 0.7034(2) 0.25715(12) 0.0416(7) Uani 1 1 d . . .
H8A H 0.2591 0.6781 0.2740 0.062 Uiso 1 1 calc R . .
H8B H 0.3318 0.7556 0.2825 0.062 Uiso 1 1 calc R . .
H8C H 0.3527 0.6534 0.2561 0.062 Uiso 1 1 calc R . .
C13 C -0.04890(13) 0.45312(15) 0.21291(9) 0.0175(4) Uani 1 1 d . . .
H13 H -0.0896 0.4009 0.2035 0.021 Uiso 1 1 calc R . .
C16 C 0.04316(13) 0.32340(14) 0.13482(9) 0.0147(4) Uani 1 1 d . . .
H16 H 0.0746 0.3225 0.0967 0.018 Uiso 1 1 calc R . .
C15 C -0.00972(15) 0.43433(19) 0.27584(10) 0.0255(5) Uani 1 1 d . . .
H15A H 0.0185 0.3728 0.2763 0.038 Uiso 1 1 calc R . .
H15B H -0.0537 0.4341 0.3054 0.038 Uiso 1 1 calc R . .
H15C H 0.0312 0.4840 0.2863 0.038 Uiso 1 1 calc R . .
C18 C -0.03930(14) 0.27200(16) 0.11986(10) 0.0215(5) Uani 1 1 d . . .
H18A H -0.0706 0.2651 0.1568 0.032 Uiso 1 1 calc R . .
H18B H -0.0275 0.2093 0.1034 0.032 Uiso 1 1 calc R . .
H18C H -0.0727 0.3085 0.0898 0.032 Uiso 1 1 calc R . .
C14 C -0.09873(14) 0.54541(17) 0.21267(11) 0.0251(5) Uani 1 1 d . . .
H14A H -0.0608 0.5981 0.2227 0.038 Uiso 1 1 calc R . .
H14B H -0.1419 0.5417 0.2427 0.038 Uiso 1 1 calc R . .
H14C H -0.1254 0.5556 0.1724 0.038 Uiso 1 1 calc R . .
C17 C 0.09753(14) 0.26972(15) 0.18142(11) 0.0224(5) Uani 1 1 d . . .
H17A H 0.1495 0.3050 0.1903 0.034 Uiso 1 1 calc R . .
H17B H 0.1111 0.2073 0.1653 0.034 Uiso 1 1 calc R . .
H17C H 0.0671 0.2623 0.2187 0.034 Uiso 1 1 calc R . .
C20 C 0.34952(12) 0.00334(14) 0.06095(9) 0.0140(4) Uani 1 1 d . . .
C19 C 0.22487(12) 0.07119(13) 0.10514(9) 0.0126(4) Uani 1 1 d . . .
C21 C 0.47872(13) 0.22151(15) 0.10909(9) 0.0177(4) Uani 1 1 d . . .
H21A H 0.4652 0.2896 0.1052 0.021 Uiso 1 1 calc R . .
H21B H 0.5315 0.2151 0.1340 0.021 Uiso 1 1 calc R . .
C24 C 0.32531(13) 0.14799(15) -0.08038(9) 0.0172(4) Uani 1 1 d . . .
H24A H 0.3237 0.1111 -0.1185 0.021 Uiso 1 1 calc R . .
H24B H 0.3148 0.2152 -0.0906 0.021 Uiso 1 1 calc R . .
C23 C 0.41074(13) 0.13731(15) -0.04754(9) 0.0163(4) Uani 1 1 d . . .
H23A H 0.4265 0.0697 -0.0451 0.020 Uiso 1 1 calc R . .
H23B H 0.4539 0.1712 -0.0700 0.020 Uiso 1 1 calc R . .
C22 C 0.48934(12) 0.17882(15) 0.04661(9) 0.0167(4) Uani 1 1 d . . .
H22A H 0.5291 0.2172 0.0239 0.020 Uiso 1 1 calc R . .
H22B H 0.5119 0.1138 0.0506 0.020 Uiso 1 1 calc R . .
C34 C 0.15471(13) 0.18345(15) -0.04972(9) 0.0170(4) Uani 1 1 d . . .
H34 H 0.1736 0.2488 -0.0386 0.020 Uiso 1 1 calc R . .
C31 C 0.20951(13) -0.01263(14) -0.06042(9) 0.0171(4) Uani 1 1 d . . .
H31 H 0.1690 -0.0005 -0.0954 0.021 Uiso 1 1 calc R . .
C27 C 0.52060(14) 0.02272(17) 0.16611(10) 0.0237(5) Uani 1 1 d . . .
H27A H 0.5019 -0.0114 0.1294 0.036 Uiso 1 1 calc R . .
H27B H 0.5477 -0.0215 0.1949 0.036 Uiso 1 1 calc R . .
H27C H 0.5606 0.0720 0.1557 0.036 Uiso 1 1 calc R . .
C30 C 0.29475(15) 0.20413(16) 0.24405(10) 0.0234(5) Uani 1 1 d . . .
H30A H 0.2515 0.1685 0.2209 0.035 Uiso 1 1 calc R . .
H30B H 0.2683 0.2550 0.2665 0.035 Uiso 1 1 calc R . .
H30C H 0.3248 0.1618 0.2726 0.035 Uiso 1 1 calc R . .
C28 C 0.35649(13) 0.24649(14) 0.20069(9) 0.0172(4) Uani 1 1 d . . .
H28 H 0.3253 0.2962 0.1767 0.021 Uiso 1 1 calc R . .
C33 C 0.16273(15) -0.06852(16) -0.01346(11) 0.0262(5) Uani 1 1 d . . .
H33A H 0.2016 -0.0854 0.0204 0.039 Uiso 1 1 calc R . .
H33B H 0.1395 -0.1262 -0.0321 0.039 Uiso 1 1 calc R . .
H33C H 0.1171 -0.0298 0.0015 0.039 Uiso 1 1 calc R . .
C25 C 0.44495(13) 0.06813(14) 0.19474(9) 0.0157(4) Uani 1 1 d . . .
H25 H 0.4660 0.1004 0.2327 0.019 Uiso 1 1 calc R . .
C26 C 0.38367(15) -0.00861(15) 0.21303(10) 0.0222(5) Uani 1 1 d . . .
H26A H 0.3335 0.0209 0.2287 0.033 Uiso 1 1 calc R . .
H26B H 0.4105 -0.0486 0.2445 0.033 Uiso 1 1 calc R . .
H26C H 0.3677 -0.0474 0.1776 0.033 Uiso 1 1 calc R . .
C29 C 0.42713(16) 0.29671(16) 0.23680(11) 0.0264(5) Uani 1 1 d . . .
H29A H 0.4586 0.2506 0.2619 0.040 Uiso 1 1 calc R . .
H29B H 0.4033 0.3449 0.2628 0.040 Uiso 1 1 calc R . .
H29C H 0.4649 0.3269 0.2088 0.040 Uiso 1 1 calc R . .
C32 C 0.28084(15) -0.07184(17) -0.08407(11) 0.0285(5) Uani 1 1 d . . .
H32A H 0.3075 -0.0374 -0.1165 0.043 Uiso 1 1 calc R . .
H32B H 0.2585 -0.1319 -0.0999 0.043 Uiso 1 1 calc R . .
H32C H 0.3223 -0.0843 -0.0510 0.043 Uiso 1 1 calc R . .
C36 C 0.07995(16) 0.1623(2) -0.01196(14) 0.0399(7) Uani 1 1 d . . .
H36A H 0.0551 0.1018 -0.0247 0.060 Uiso 1 1 calc R . .
H36B H 0.0382 0.2127 -0.0177 0.060 Uiso 1 1 calc R . .
H36C H 0.0983 0.1588 0.0309 0.060 Uiso 1 1 calc R . .
C35 C 0.13122(19) 0.1853(2) -0.11724(11) 0.0402(7) Uani 1 1 d . . .
H35A H 0.1805 0.2027 -0.1397 0.060 Uiso 1 1 calc R . .
H35B H 0.0866 0.2318 -0.1252 0.060 Uiso 1 1 calc R . .
H35C H 0.1115 0.1226 -0.1302 0.060 Uiso 1 1 calc R . .
C38 C 0.21095(12) 0.41266(13) 0.05993(9) 0.0118(4) Uani 1 1 d . . .
C37 C 0.27366(12) 0.33333(13) 0.04750(9) 0.0126(4) Uani 1 1 d . . .
O5 O 0.21277(8) 0.43941(9) 0.11458(6) 0.0114(3) Uani 1 1 d . . .
O8 O 0.25563(8) 0.25310(9) 0.06869(6) 0.0116(3) Uani 1 1 d . . .
O6 O 0.16560(10) 0.44328(11) 0.01715(6) 0.0222(3) Uani 1 1 d . . .
O4 O 0.37433(10) -0.07413(11) 0.06015(7) 0.0231(3) Uani 1 1 d . . .
O2 O 0.22577(10) 0.46079(12) 0.27456(7) 0.0255(4) Uani 1 1 d . . .
O3 O 0.17239(10) 0.03658(11) 0.13191(7) 0.0238(3) Uani 1 1 d . . .
O1 O 0.07279(11) 0.67859(12) 0.24084(8) 0.0319(4) Uani 1 1 d . . .
O7 O 0.33548(11) 0.35442(11) 0.01845(9) 0.0315(4) Uani 1 1 d . . .
O1S O 0.35541(15) 0.63612(17) 0.95306(12) 0.0605(7) Uani 1 1 d . . .
C1S C 0.40478(17) 0.5527(2) 0.94788(13) 0.0363(6) Uani 1 1 d . . .
H1SA H 0.4008 0.5134 0.9847 0.044 Uiso 1 1 calc R . .
H1SB H 0.4643 0.5697 0.9434 0.044 Uiso 1 1 calc R . .
C2S C 0.3722(2) 0.4995(3) 0.89363(15) 0.0585(10) Uani 1 1 d . . .
H2SA H 0.4031 0.5163 0.8573 0.070 Uiso 1 1 calc R . .
H2SB H 0.3760 0.4304 0.9003 0.070 Uiso 1 1 calc R . .
C3S C 0.2833(2) 0.5311(4) 0.88748(18) 0.0792(15) Uani 1 1 d . . .
H3SA H 0.2626 0.5301 0.8446 0.095 Uiso 1 1 calc R . .
H3SB H 0.2467 0.4904 0.9114 0.095 Uiso 1 1 calc R . .
C4S C 0.2856(3) 0.6285(3) 0.91139(17) 0.0823(15) Uani 1 1 d . . .
H4SA H 0.2911 0.6742 0.8779 0.099 Uiso 1 1 calc R . .
H4SB H 0.2332 0.6426 0.9319 0.099 Uiso 1 1 calc R . .

loop_
_atom_site_aniso_label
_atom_site_aniso_U_11
_atom_site_aniso_U_22
_atom_site_aniso_U_33
_atom_site_aniso_U_23
_atom_site_aniso_U_13
_atom_site_aniso_U_12
Mn1 0.01177(14) 0.00802(14) 0.00818(14) -0.00027(10) 0.00119(10) 0.00162(10)
Mn2 0.00954(14) 0.00766(14) 0.00919(14) -0.00059(10) 0.00060(10) 0.00098(10)
P3 0.0124(2) 0.0093(2) 0.0110(2) -0.00052(18) -0.00182(18) 0.00091(18)
P4 0.0122(2) 0.0109(2) 0.0104(2) -0.00163(18) -0.00017(18) 0.00204(18)
P2 0.0118(2) 0.0113(2) 0.0096(2) -0.00061(18) 0.00100(17) 0.00108(18)
P1 0.0137(2) 0.0093(2) 0.0146(2) 0.00205(18) 0.00092(19) 0.00048(18)
N1 0.0149(8) 0.0117(8) 0.0106(8) 0.0030(6) 0.0007(6) 0.0046(6)
N2 0.0106(8) 0.0114(8) 0.0128(8) -0.0003(6) 0.0021(6) 0.0018(6)
C2 0.0175(10) 0.0134(9) 0.0126(9) -0.0008(7) 0.0005(7) -0.0021(8)
C1 0.0180(10) 0.0151(10) 0.0178(10) -0.0021(8) 0.0047(8) -0.0017(8)
C5 0.0146(9) 0.0153(10) 0.0159(10) 0.0013(8) -0.0019(7) 0.0061(8)
C4 0.0185(10) 0.0141(10) 0.0232(11) 0.0091(8) -0.0006(8) 0.0034(8)
C3 0.0196(11) 0.0212(11) 0.0241(11) 0.0129(9) 0.0022(9) 0.0005(9)
C6 0.0164(10) 0.0166(10) 0.0131(9) 0.0010(8) -0.0031(7) 0.0005(8)
C10 0.0138(9) 0.0169(10) 0.0174(10) 0.0012(8) 0.0017(8) 0.0015(8)
C7 0.0245(11) 0.0135(10) 0.0319(13) -0.0065(9) 0.0051(9) -0.0044(9)
C9 0.0308(14) 0.0156(11) 0.0637(19) -0.0109(12) 0.0124(13) -0.0023(10)
C11 0.0187(11) 0.0265(12) 0.0301(13) 0.0046(10) 0.0064(9) -0.0026(9)
C12 0.0155(10) 0.0239(11) 0.0292(12) 0.0077(9) -0.0005(9) 0.0038(9)
C8 0.0566(19) 0.0362(15) 0.0310(15) -0.0159(12) -0.0081(13) -0.0045(14)
C13 0.0154(10) 0.0214(11) 0.0162(10) -0.0031(8) 0.0049(8) -0.0014(8)
C16 0.0188(10) 0.0105(9) 0.0149(9) -0.0013(7) 0.0041(8) 0.0000(8)
C15 0.0262(12) 0.0384(14) 0.0124(10) 0.0021(9) 0.0061(9) 0.0025(10)
C18 0.0214(11) 0.0198(11) 0.0233(11) -0.0047(9) -0.0001(9) -0.0058(9)
C14 0.0200(11) 0.0280(12) 0.0278(12) -0.0065(10) 0.0071(9) 0.0024(9)
C17 0.0215(11) 0.0136(10) 0.0318(12) 0.0049(9) -0.0018(9) 0.0012(8)
C20 0.0132(9) 0.0161(10) 0.0126(9) -0.0029(7) -0.0015(7) 0.0011(8)
C19 0.0163(9) 0.0096(9) 0.0119(9) -0.0011(7) -0.0012(7) 0.0026(7)
C21 0.0151(10) 0.0194(10) 0.0183(10) 0.0021(8) -0.0020(8) -0.0048(8)
C24 0.0215(11) 0.0200(10) 0.0102(9) 0.0001(8) 0.0032(8) -0.0001(8)
C23 0.0166(10) 0.0172(10) 0.0157(10) -0.0023(8) 0.0064(8) 0.0005(8)
C22 0.0111(9) 0.0202(10) 0.0190(10) 0.0017(8) 0.0014(8) -0.0003(8)
C34 0.0198(10) 0.0153(10) 0.0154(10) -0.0028(8) -0.0036(8) 0.0074(8)
C31 0.0194(10) 0.0132(9) 0.0181(10) -0.0046(8) -0.0058(8) 0.0008(8)
C27 0.0224(11) 0.0254(12) 0.0230(11) -0.0008(9) -0.0036(9) 0.0125(9)
C30 0.0289(12) 0.0254(12) 0.0161(10) -0.0047(9) 0.0028(9) 0.0083(9)
C28 0.0238(11) 0.0127(9) 0.0145(10) -0.0031(8) -0.0054(8) 0.0055(8)
C33 0.0293(12) 0.0167(11) 0.0325(13) 0.0006(9) -0.0001(10) -0.0054(9)
C25 0.0194(10) 0.0142(9) 0.0131(9) -0.0004(8) -0.0030(8) 0.0046(8)
C26 0.0331(12) 0.0141(10) 0.0195(11) 0.0032(8) 0.0006(9) 0.0029(9)
C29 0.0391(14) 0.0165(11) 0.0224(12) -0.0056(9) -0.0126(10) 0.0005(10)
C32 0.0311(13) 0.0226(12) 0.0315(13) -0.0137(10) -0.0006(10) 0.0061(10)
C36 0.0212(12) 0.0386(15) 0.0606(19) 0.0174(14) 0.0098(12) 0.0150(11)
C35 0.0487(17) 0.0457(16) 0.0245(13) -0.0127(12) -0.0181(12) 0.0309(14)
C38 0.0122(9) 0.0103(9) 0.0130(9) 0.0008(7) 0.0025(7) 0.0009(7)
C37 0.0148(9) 0.0105(9) 0.0124(9) -0.0015(7) 0.0000(7) 0.0018(7)
O5 0.0148(7) 0.0096(6) 0.0096(6) -0.0011(5) 0.0003(5) 0.0029(5)
O8 0.0133(7) 0.0090(6) 0.0127(7) -0.0004(5) 0.0022(5) 0.0019(5)
O6 0.0271(8) 0.0268(8) 0.0123(7) -0.0022(6) -0.0035(6) 0.0143(7)
O4 0.0287(9) 0.0140(7) 0.0262(8) -0.0053(6) -0.0037(7) 0.0075(6)
O2 0.0303(9) 0.0293(9) 0.0162(8) 0.0065(7) -0.0064(6) -0.0035(7)
O3 0.0240(8) 0.0226(8) 0.0255(8) 0.0029(7) 0.0102(7) -0.0045(6)
O1 0.0317(9) 0.0250(9) 0.0403(10) -0.0190(8) 0.0175(8) -0.0038(7)
O7 0.0309(9) 0.0137(8) 0.0522(11) 0.0091(7) 0.0274(8) 0.0063(7)
O1S 0.0519(14) 0.0462(14) 0.0837(19) -0.0045(13) 0.0084(13) -0.0015(11)
C1S 0.0303(14) 0.0463(17) 0.0326(14) 0.0032(12) 0.0053(11) -0.0063(12)
C2S 0.0468(19) 0.092(3) 0.0363(17) -0.0174(18) -0.0041(14) 0.0099(19)
C3S 0.0327(18) 0.156(5) 0.048(2) -0.002(3) -0.0063(15) -0.007(2)
C4S 0.106(4) 0.105(4) 0.0355(19) 0.010(2) -0.003(2) 0.059(3)

loop_
_atom_type_symbol
_atom_type_description
_atom_type_scat_dispersion_real
_atom_type_scat_dispersion_imag
_atom_type_scat_source
C C 0.0033 0.0016 'International Tables Vol C Tables 4.2.6.8 and 6.1.1.4'
H H 0.0000 0.0000 'International Tables Vol C Tables 4.2.6.8 and 6.1.1.4'
N N 0.0061 0.0033 'International Tables Vol C Tables 4.2.6.8 and 6.1.1.4'
O O 0.0106 0.0060 'International Tables Vol C Tables 4.2.6.8 and 6.1.1.4'
P P 0.1023 0.0942 'International Tables Vol C Tables 4.2.6.8 and 6.1.1.4'
Mn Mn 0.3368 0.7283 'International Tables Vol C Tables 4.2.6.8 and 6.1.1.4'

loop_
_geom_angle_atom_site_label_1
_geom_angle_atom_site_label_2
_geom_angle_atom_site_label_3
_geom_angle
_geom_angle_site_symmetry_1
_geom_angle_site_symmetry_3
C1 Mn1 C2 87.45(10) . .
C1 Mn1 O5 175.05(8) . .
C2 Mn1 O5 87.67(7) . .
C1 Mn1 N1 93.88(8) . .
C2 Mn1 N1 178.59(8) . .
O5 Mn1 N1 90.99(6) . .
C1 Mn1 P1 93.18(7) . .
C2 Mn1 P1 96.93(7) . .
O5 Mn1 P1 86.60(4) . .
N1 Mn1 P1 82.57(5) . .
C1 Mn1 P2 92.36(7) . .
C2 Mn1 P2 98.14(7) . .
O5 Mn1 P2 89.14(4) . .
N1 Mn1 P2 82.25(5) . .
P1 Mn1 P2 164.16(2) . .
C20 Mn2 C19 87.55(9) . .
C20 Mn2 O8 177.60(8) . .
C19 Mn2 O8 90.05(7) . .
C20 Mn2 N2 93.56(8) . .
C19 Mn2 N2 178.79(8) . .
O8 Mn2 N2 88.83(6) . .
C20 Mn2 P4 92.27(6) . .
C19 Mn2 P4 96.67(6) . .
O8 Mn2 P4 87.82(4) . .
N2 Mn2 P4 82.82(5) . .
C20 Mn2 P3 93.03(6) . .
C19 Mn2 P3 96.71(6) . .
O8 Mn2 P3 87.43(4) . .
N2 Mn2 P3 83.71(5) . .
P4 Mn2 P3 165.80(2) . .
C21 P3 C28 103.41(10) . .
C21 P3 C25 105.71(10) . .
C28 P3 C25 103.06(9) . .
C21 P3 Mn2 101.27(7) . .
C28 P3 Mn2 119.74(7) . .
C25 P3 Mn2 121.42(7) . .
C24 P4 C34 102.21(10) . .
C24 P4 C31 106.69(10) . .
C34 P4 C31 103.96(9) . .
C24 P4 Mn2 102.48(7) . .
C34 P4 Mn2 118.01(7) . .
C31 P4 Mn2 121.33(7) . .
C6 P2 C16 101.15(9) . .
C6 P2 C13 104.56(10) . .
C16 P2 C13 105.76(9) . .
C6 P2 Mn1 102.71(7) . .
C16 P2 Mn1 117.82(7) . .
C13 P2 Mn1 121.86(7) . .
C3 P1 C7 104.75(11) . .
C3 P1 C10 100.23(10) . .
C7 P1 C10 105.53(10) . .
C3 P1 Mn1 102.96(7) . .
C7 P1 Mn1 121.81(8) . .
C10 P1 Mn1 118.37(7) . .
C4 N1 C5 110.68(15) . .
C4 N1 Mn1 114.40(12) . .
C5 N1 Mn1 113.08(12) . .
C23 N2 C22 111.92(15) . .
C23 N2 Mn2 113.40(12) . .
C22 N2 Mn2 114.73(12) . .
O2 C2 Mn1 178.12(19) . .
O1 C1 Mn1 176.9(2) . .
N1 C5 C6 109.37(15) . .
N1 C4 C3 109.63(16) . .
C4 C3 P1 108.69(14) . .
C5 C6 P2 108.10(13) . .
C12 C10 C11 111.78(18) . .
C12 C10 P1 113.22(14) . .
C11 C10 P1 114.01(15) . .
C9 C7 C8 110.6(2) . .
C9 C7 P1 112.68(17) . .
C8 C7 P1 110.61(16) . .
C15 C13 C14 110.15(18) . .
C15 C13 P2 111.25(15) . .
C14 C13 P2 113.25(15) . .
C17 C16 C18 111.65(17) . .
C17 C16 P2 112.59(14) . .
C18 C16 P2 114.42(14) . .
O4 C20 Mn2 177.70(19) . .
O3 C19 Mn2 176.91(18) . .
C22 C21 P3 108.83(14) . .
C23 C24 P4 108.49(14) . .
N2 C23 C24 108.69(16) . .
N2 C22 C21 108.26(16) . .
C36 C34 C35 112.2(2) . .
C36 C34 P4 111.72(15) . .
C35 C34 P4 113.11(15) . .
C32 C31 C33 110.13(19) . .
C32 C31 P4 113.43(15) . .
C33 C31 P4 111.31(15) . .
C29 C28 C30 109.66(18) . .
C29 C28 P3 113.97(16) . .
C30 C28 P3 112.54(14) . .
C26 C25 C27 109.73(18) . .
C26 C25 P3 112.03(14) . .
C27 C25 P3 112.88(14) . .
O6 C38 O5 127.58(18) . .
O6 C38 C37 118.71(17) . .
O5 C38 C37 113.71(16) . .
O7 C37 O8 127.43(18) . .
O7 C37 C38 117.22(17) . .
O8 C37 C38 115.36(16) . .
C38 O5 Mn1 134.71(12) . .
C37 O8 Mn2 134.32(12) . .
C4S O1S C1S 107.8(3) . .
O1S C1S C2S 108.0(3) . .
C3S C2S C1S 102.6(3) . .
C4S C3S C2S 103.8(3) . .
O1S C4S C3S 108.1(3) . .

loop_
_geom_bond_atom_site_label_1
_geom_bond_atom_site_label_2
_geom_bond_distance
_geom_bond_site_symmetry_2
Mn1 C1 1.754(2) .
Mn1 C2 1.782(2) .
Mn1 O5 2.0655(13) .
Mn1 N1 2.1295(16) .
Mn1 P1 2.2927(6) .
Mn1 P2 2.3047(6) .
Mn2 C20 1.758(2) .
Mn2 C19 1.785(2) .
Mn2 O8 2.0876(13) .
Mn2 N2 2.1139(16) .
Mn2 P4 2.2830(6) .
Mn2 P3 2.2847(6) .
P3 C21 1.842(2) .
P3 C28 1.848(2) .
P3 C25 1.853(2) .
P4 C24 1.850(2) .
P4 C34 1.850(2) .
P4 C31 1.859(2) .
P2 C6 1.841(2) .
P2 C16 1.851(2) .
P2 C13 1.855(2) .
P1 C3 1.839(2) .
P1 C7 1.852(2) .
P1 C10 1.856(2) .
N1 C4 1.477(3) .
N1 C5 1.479(2) .
N2 C23 1.477(2) .
N2 C22 1.483(2) .
C2 O2 1.161(2) .
C1 O1 1.168(3) .
C5 C6 1.516(3) .
C4 C3 1.522(3) .
C10 C12 1.519(3) .
C10 C11 1.530(3) .
C7 C9 1.527(3) .
C7 C8 1.528(4) .
C13 C15 1.523(3) .
C13 C14 1.529(3) .
C16 C17 1.520(3) .
C16 C18 1.527(3) .
C20 O4 1.166(2) .
C19 O3 1.156(2) .
C21 C22 1.523(3) .
C24 C23 1.523(3) .
C34 C36 1.516(3) .
C34 C35 1.522(3) .
C31 C32 1.525(3) .
C31 C33 1.526(3) .
C27 C25 1.530(3) .
C30 C28 1.528(3) .
C28 C29 1.527(3) .
C25 C26 1.528(3) .
C38 O6 1.243(2) .
C38 O5 1.265(2) .
C38 C37 1.537(3) .
C37 O7 1.238(2) .
C37 O8 1.266(2) .
O1S C4S 1.417(5) .
O1S C1S 1.426(4) .
C1S C2S 1.490(4) .
C2S C3S 1.488(5) .
C3S C4S 1.476(6) .

loop_
_geom_torsion_atom_site_label_1
_geom_torsion_atom_site_label_2
_geom_torsion_atom_site_label_3
_geom_torsion_atom_site_label_4
_geom_torsion
_geom_torsion_site_symmetry_1
_geom_torsion_site_symmetry_2
_geom_torsion_site_symmetry_3
_geom_torsion_site_symmetry_4
C20 Mn2 P3 C21 97.93(10) . . . .
C19 Mn2 P3 C21 -174.18(9) . . . .
O8 Mn2 P3 C21 -84.43(8) . . . .
N2 Mn2 P3 C21 4.68(8) . . . .
P4 Mn2 P3 C21 -13.84(12) . . . .
C20 Mn2 P3 C28 -149.35(10) . . . .
C19 Mn2 P3 C28 -61.47(10) . . . .
O8 Mn2 P3 C28 28.29(9) . . . .
N2 Mn2 P3 C28 117.39(9) . . . .
P4 Mn2 P3 C28 98.87(12) . . . .
C20 Mn2 P3 C25 -18.50(10) . . . .
C19 Mn2 P3 C25 69.38(10) . . . .
O8 Mn2 P3 C25 159.14(9) . . . .
N2 Mn2 P3 C25 -111.76(9) . . . .
P4 Mn2 P3 C25 -130.28(11) . . . .
C20 Mn2 P4 C24 -90.56(10) . . . .
C19 Mn2 P4 C24 -178.36(9) . . . .
O8 Mn2 P4 C24 91.84(8) . . . .
N2 Mn2 P4 C24 2.74(8) . . . .
P3 Mn2 P4 C24 21.30(12) . . . .
C20 Mn2 P4 C34 158.15(10) . . . .
C19 Mn2 P4 C34 70.35(10) . . . .
O8 Mn2 P4 C34 -19.45(9) . . . .
N2 Mn2 P4 C34 -108.55(9) . . . .
P3 Mn2 P4 C34 -89.99(12) . . . .
C20 Mn2 P4 C31 28.06(11) . . . .
C19 Mn2 P4 C31 -59.74(10) . . . .
O8 Mn2 P4 C31 -149.53(9) . . . .
N2 Mn2 P4 C31 121.37(9) . . . .
P3 Mn2 P4 C31 139.92(11) . . . .
C1 Mn1 P2 C6 91.89(10) . . . .
C2 Mn1 P2 C6 179.66(9) . . . .
O5 Mn1 P2 C6 -92.82(8) . . . .
N1 Mn1 P2 C6 -1.71(8) . . . .
P1 Mn1 P2 C6 -18.51(11) . . . .
C1 Mn1 P2 C16 -158.03(10) . . . .
C2 Mn1 P2 C16 -70.27(10) . . . .
O5 Mn1 P2 C16 17.25(8) . . . .
N1 Mn1 P2 C16 108.37(9) . . . .
P1 Mn1 P2 C16 91.56(11) . . . .
C1 Mn1 P2 C13 -24.44(11) . . . .
C2 Mn1 P2 C13 63.32(11) . . . .
O5 Mn1 P2 C13 150.84(9) . . . .
N1 Mn1 P2 C13 -118.04(9) . . . .
P1 Mn1 P2 C13 -134.85(11) . . . .
C1 Mn1 P1 C3 -93.65(11) . . . .
C2 Mn1 P1 C3 178.53(10) . . . .
O5 Mn1 P1 C3 91.30(9) . . . .
N1 Mn1 P1 C3 -0.15(9) . . . .
P2 Mn1 P1 C3 16.64(12) . . . .
C1 Mn1 P1 C7 23.10(11) . . . .
C2 Mn1 P1 C7 -64.72(11) . . . .
O5 Mn1 P1 C7 -151.95(10) . . . .
N1 Mn1 P1 C7 116.61(10) . . . .
P2 Mn1 P1 C7 133.40(11) . . . .
C1 Mn1 P1 C10 156.98(10) . . . .
C2 Mn1 P1 C10 69.17(10) . . . .
O5 Mn1 P1 C10 -18.06(9) . . . .
N1 Mn1 P1 C10 -109.51(9) . . . .
P2 Mn1 P1 C10 -92.72(11) . . . .
C1 Mn1 N1 C4 65.84(15) . . . .
C2 Mn1 N1 C4 -96(3) . . . .
O5 Mn1 N1 C4 -113.31(13) . . . .
P1 Mn1 N1 C4 -26.87(13) . . . .
P2 Mn1 N1 C4 157.69(13) . . . .
C1 Mn1 N1 C5 -62.10(14) . . . .
C2 Mn1 N1 C5 136(3) . . . .
O5 Mn1 N1 C5 118.76(13) . . . .
P1 Mn1 N1 C5 -154.80(13) . . . .
P2 Mn1 N1 C5 29.76(12) . . . .
C20 Mn2 N2 C23 61.03(14) . . . .
C19 Mn2 N2 C23 -96(4) . . . .
O8 Mn2 N2 C23 -118.77(13) . . . .
P4 Mn2 N2 C23 -30.82(12) . . . .
P3 Mn2 N2 C23 153.68(13) . . . .
C20 Mn2 N2 C22 -69.30(14) . . . .
C19 Mn2 N2 C22 133(4) . . . .
O8 Mn2 N2 C22 110.90(13) . . . .
P4 Mn2 N2 C22 -161.15(13) . . . .
P3 Mn2 N2 C22 23.35(13) . . . .
C1 Mn1 C2 O2 -23(6) . . . .
O5 Mn1 C2 O2 157(6) . . . .
N1 Mn1 C2 O2 139(5) . . . .
P1 Mn1 C2 O2 70(6) . . . .
P2 Mn1 C2 O2 -115(6) . . . .
C2 Mn1 C1 O1 4(4) . . . .
O5 Mn1 C1 O1 -6(4) . . . .
N1 Mn1 C1 O1 -176(100) . . . .
P1 Mn1 C1 O1 -93(4) . . . .
P2 Mn1 C1 O1 102(4) . . . .
C4 N1 C5 C6 175.52(16) . . . .
Mn1 N1 C5 C6 -54.63(18) . . . .
C5 N1 C4 C3 180.00(17) . . . .
Mn1 N1 C4 C3 50.9(2) . . . .
N1 C4 C3 P1 -48.1(2) . . . .
C7 P1 C3 C4 -103.09(17) . . . .
C10 P1 C3 C4 147.71(16) . . . .
Mn1 P1 C3 C4 25.22(17) . . . .
N1 C5 C6 P2 50.05(19) . . . .
C16 P2 C6 C5 -146.74(14) . . . .
C13 P2 C6 C5 103.55(15) . . . .
Mn1 P2 C6 C5 -24.60(14) . . . .
C3 P1 C10 C12 -168.02(16) . . . .
C7 P1 C10 C12 83.40(17) . . . .
Mn1 P1 C10 C12 -57.13(17) . . . .
C3 P1 C10 C11 62.71(18) . . . .
C7 P1 C10 C11 -45.87(18) . . . .
Mn1 P1 C10 C11 173.60(13) . . . .
C3 P1 C7 C9 47.7(2) . . . .
C10 P1 C7 C9 152.98(17) . . . .
Mn1 P1 C7 C9 -68.18(19) . . . .
C3 P1 C7 C8 172.10(18) . . . .
C10 P1 C7 C8 -82.60(19) . . . .
Mn1 P1 C7 C8 56.2(2) . . . .
C6 P2 C13 C15 -169.66(16) . . . .
C16 P2 C13 C15 84.02(17) . . . .
Mn1 P2 C13 C15 -54.25(18) . . . .
C6 P2 C13 C14 -44.97(18) . . . .
C16 P2 C13 C14 -151.29(16) . . . .
Mn1 P2 C13 C14 70.44(17) . . . .
C6 P2 C16 C17 172.35(15) . . . .
C13 P2 C16 C17 -78.87(16) . . . .
Mn1 P2 C16 C17 61.40(16) . . . .
C6 P2 C16 C18 -58.76(17) . . . .
C13 P2 C16 C18 50.02(17) . . . .
Mn1 P2 C16 C18 -169.71(13) . . . .
C19 Mn2 C20 O4 3(5) . . . .
O8 Mn2 C20 O4 -2(6) . . . .
N2 Mn2 C20 O4 -177(100) . . . .
P4 Mn2 C20 O4 -94(5) . . . .
P3 Mn2 C20 O4 99(5) . . . .
C20 Mn2 C19 O3 2(3) . . . .
O8 Mn2 C19 O3 -178(100) . . . .
N2 Mn2 C19 O3 160(3) . . . .
P4 Mn2 C19 O3 94(3) . . . .
P3 Mn2 C19 O3 -90(3) . . . .
C28 P3 C21 C22 -155.57(14) . . . .
C25 P3 C21 C22 96.47(15) . . . .
Mn2 P3 C21 C22 -31.00(15) . . . .
C34 P4 C24 C23 146.04(14) . . . .
C31 P4 C24 C23 -105.15(15) . . . .
Mn2 P4 C24 C23 23.35(15) . . . .
C22 N2 C23 C24 -173.81(16) . . . .
Mn2 N2 C23 C24 54.46(18) . . . .
P4 C24 C23 N2 -48.80(19) . . . .
C23 N2 C22 C21 179.52(16) . . . .
Mn2 N2 C22 C21 -49.43(19) . . . .
P3 C21 C22 N2 51.43(19) . . . .
C24 P4 C34 C36 -178.26(18) . . . .
C31 P4 C34 C36 70.85(19) . . . .
Mn2 P4 C34 C36 -66.82(19) . . . .
C24 P4 C34 C35 54.0(2) . . . .
C31 P4 C34 C35 -56.9(2) . . . .
Mn2 P4 C34 C35 165.45(17) . . . .
C24 P4 C31 C32 38.27(19) . . . .
C34 P4 C31 C32 145.85(16) . . . .
Mn2 P4 C31 C32 -78.26(17) . . . .
C24 P4 C31 C33 163.13(15) . . . .
C34 P4 C31 C33 -89.29(16) . . . .
Mn2 P4 C31 C33 46.60(17) . . . .
C21 P3 C28 C29 -44.72(17) . . . .
C25 P3 C28 C29 65.21(17) . . . .
Mn2 P3 C28 C29 -156.28(13) . . . .
C21 P3 C28 C30 -170.40(15) . . . .
C25 P3 C28 C30 -60.46(17) . . . .
Mn2 P3 C28 C30 78.04(15) . . . .
C21 P3 C25 C26 -162.40(15) . . . .
C28 P3 C25 C26 89.39(16) . . . .
Mn2 P3 C25 C26 -48.21(17) . . . .
C21 P3 C25 C27 -37.92(18) . . . .
C28 P3 C25 C27 -146.13(16) . . . .
Mn2 P3 C25 C27 76.26(16) . . . .
O6 C38 C37 O7 71.5(3) . . . .
O5 C38 C37 O7 -108.2(2) . . . .
O6 C38 C37 O8 -108.7(2) . . . .
O5 C38 C37 O8 71.6(2) . . . .
O6 C38 O5 Mn1 -1.4(3) . . . .
C37 C38 O5 Mn1 178.26(12) . . . .
C1 Mn1 O5 C38 -179(100) . . . .
C2 Mn1 O5 C38 171.01(19) . . . .
N1 Mn1 O5 C38 -9.41(18) . . . .
P1 Mn1 O5 C38 -91.91(17) . . . .
P2 Mn1 O5 C38 72.83(17) . . . .
O7 C37 O8 Mn2 -4.4(3) . . . .
C38 C37 O8 Mn2 175.74(12) . . . .
C20 Mn2 O8 C37 -171.9(18) . . . .
C19 Mn2 O8 C37 -176.24(18) . . . .
N2 Mn2 O8 C37 3.30(18) . . . .
P4 Mn2 O8 C37 -79.56(17) . . . .
P3 Mn2 O8 C37 87.05(17) . . . .
C4S O1S C1S C2S 10.0(4) . . . .
O1S C1S C2S C3S -25.7(4) . . . .
C1S C2S C3S C4S 30.7(4) . . . .
C1S O1S C4S C3S 10.2(4) . . . .
C2S C3S C4S O1S -26.1(4) . . . .
